data_4336834
loop_
_publ_author_name
'Amit Majumdar'
'Stephen J. Lippard'

_publ_contact_author_address
;Department of Chemistry, Room 18-498
Massachusetts Institute of Technology
77 Massachusetts Avenue
Cambridge, MA 02139-4307
;
_publ_contact_author_email lippard@mit.edu
_publ_contact_author_name 'S. J. Lippard'
_publ_section_title
;
 Non-Heme Mononitrosyldiiron Complexes: Importance of Iron Oxidation State
 in Controlling the Nature of the Nitrosylated Products
;
_journal_name_full 'Inorganic Chemistry'
_journal_page_first 13292
_journal_page_last 13294
_journal_paper_doi 10.1021/ic4019508
_journal_volume 52
_journal_year 2013
_chemical_formula_moiety 'C49 H64 Fe2 N13 O5, 3(C3 H7 N O), 3(B F4)'
_chemical_formula_sum 'C58 H85 B3 F12 Fe2 N16 O8'
_chemical_formula_weight 1506.54
_chemical_name_systematic
;
 ?
;
_space_group_IT_number 2
_space_group_name_Hall '-P 1'
_space_group_name_H-M_alt 'P -1'
_symmetry_cell_setting triclinic
_symmetry_space_group_name_Hall '-P 1'
_symmetry_space_group_name_H-M 'P -1'
_atom_sites_solution_hydrogens geom
_audit_creation_date 2013-06-11
_audit_creation_method
;
  Olex2 1.2
  (compiled Apr 23 2013 17:54:37, GUI svn.r4466)
;
_cell_angle_alpha 68.9001(3)
_cell_angle_beta 72.3877(4)
_cell_angle_gamma 75.8563(4)
_cell_formula_units_Z 2
_cell_length_a 13.0188(4)
_cell_length_b 15.2668(4)
_cell_length_c 20.2175(5)
_cell_measurement_reflns_used ****
_cell_measurement_temperature 100(2)
_cell_measurement_theta_max 25.69
_cell_measurement_theta_min 2.21
_cell_volume 3531.51(17)
_computing_data_reduction 'SAINT v7.46A (Bruker, 2008)'
_computing_molecular_graphics
;
O. V. Dolomanov, L. J. Bourhis, R. J. Gildea, J. A. K. Howard and H. Puschmann,
OLEX2: a complete structure solution, refinement and analysis program.
J. Appl. Cryst. (2009). 42, 339-341.
;
_computing_publication_material
;
O. V. Dolomanov, L. J. Bourhis, R. J. Gildea, J. A. K. Howard and H. Puschmann,
OLEX2: a complete structure solution, refinement and analysis program.
J. Appl. Cryst. (2009). 42, 339-341.
;
_computing_structure_refinement
;
SHELXL, G.M. Sheldrick, Acta Cryst.
(2008). A64, 112-122
;
_diffrn_ambient_temperature 99.99
_diffrn_measured_fraction_theta_full 0.999
_diffrn_measured_fraction_theta_max 0.999
_diffrn_measurement_device_type 'CCD area detector'
_diffrn_measurement_method 'phi and omega scans'
_diffrn_radiation_monochromator graphite
_diffrn_radiation_type MoK\a
_diffrn_radiation_wavelength 0.71073
_diffrn_reflns_av_R_equivalents 0.0215
_diffrn_reflns_av_unetI/netI 0.0177
_diffrn_reflns_Laue_measured_fraction_full 0.999
_diffrn_reflns_Laue_measured_fraction_max 0.999
_diffrn_reflns_limit_h_max 15
_diffrn_reflns_limit_h_min -15
_diffrn_reflns_limit_k_max 18
_diffrn_reflns_limit_k_min -18
_diffrn_reflns_limit_l_max 24
_diffrn_reflns_limit_l_min -24
_diffrn_reflns_number 58035
_diffrn_reflns_point_group_measured_fraction_full 0.999
_diffrn_reflns_point_group_measured_fraction_max 0.999
_diffrn_reflns_theta_full 25.242
_diffrn_reflns_theta_max 25.689
_diffrn_reflns_theta_min 1.527
_diffrn_source 'Fine focus sealed tube'
_exptl_absorpt_coefficient_mu 0.505
_exptl_absorpt_correction_T_max 0.7453
_exptl_absorpt_correction_T_min 0.6555
_exptl_absorpt_correction_type multi-scan
_exptl_absorpt_process_details
;
SADABS-2008/1 (Bruker,2008) was used for absorption correction.
wR2(int) was 0.0623 before and 0.0341 after correction.
The Ratio of minimum to maximum transmission is 0.8795.
The \l/2 correction factor is 0.0015.
;
_exptl_crystal_colour Green-brown
_exptl_crystal_density_diffrn 1.417
_exptl_crystal_description Needle
_exptl_crystal_F_000 1568
_exptl_crystal_size_max 0.4
_exptl_crystal_size_mid 0.2
_exptl_crystal_size_min 0.08
_refine_diff_density_max 1.633
_refine_diff_density_min -1.002
_refine_diff_density_rms 0.083
_refine_ls_extinction_method none
_refine_ls_goodness_of_fit_ref 1.048
_refine_ls_hydrogen_treatment constr
_refine_ls_matrix_type full
_refine_ls_number_parameters 892
_refine_ls_number_reflns 13399
_refine_ls_number_restraints 24
_refine_ls_restrained_S_all 1.069
_refine_ls_R_factor_all 0.0597
_refine_ls_R_factor_gt 0.0523
_refine_ls_shift/su_max 0.001
_refine_ls_shift/su_mean 0.000
_refine_ls_structure_factor_coef Fsqd
_refine_ls_weighting_details 'w=1/[\s^2^(Fo^2^)+(0.0932P)^2^+5.6829P] where P=(Fo^2^+2Fc^2^)/3'
_refine_ls_weighting_scheme calc
_refine_ls_wR_factor_gt 0.1527
_refine_ls_wR_factor_ref 0.1609
_reflns_Friedel_coverage 0.000
_reflns_number_gt 11728
_reflns_number_total 13399
_reflns_threshold_expression 'I > 2\s(I)'
_cod_data_source_file ic4019508_si_002_2.cif
_cod_data_source_block 112
_cod_database_code 4336834
_olex2_refinement_description
;
1. Fixed Uiso
 At 1.2 times of:
  All C(H) groups, All C(H,H) groups
 At 1.5 times of:
  All C(H,H,H) groups, All O(H) groups
2. Restrained distances
 F10A-F11A \\sim F11A-F12A \\sim F11B-F12B
 with sigma of 0.04
 B3-F9 \\sim B3-F10A \\sim B3-F11A \\sim B3-F12A \\sim B3-F10B \\sim B3-F11B 
\\sim B3-F12B
 with sigma of 0.02
 F10B-B3 \\sim F10A-B3 \\sim F9-B3 \\sim F11B-B3 \\sim F12A-B3 \\sim F12B-B3 
\\sim F11A-B3
 with sigma of 0.02
3. Uiso/Uaniso restraints and constraints
Uanis(O4) = Uanis(O5)
Uanis(F10A) = Uanis(F10B) = Uanis(F12A) = Uanis(F12B) = Uanis(F11A) 
= Uanis(F11B) = Uanis(F9)
4. others
 Sof(F10B)=Sof(F11B)=Sof(F12B)=1-FVAR(1)
 Sof(F10A)=Sof(F11A)=Sof(F12A)=FVAR(1)
5.a Ternary CH refined with riding coordinates:
 C1(H1)
5.b Secondary CH2 refined with riding coordinates:
 C2(H2A,H2B), C3(H3A,H3B), C11(H11A,H11B), C13(H13A,H13B), C21(H21A,H21B),
 C26(H26A,H26B), C27(H27A,H27B), C35(H35A,H35B), C37(H37A,H37B), C45(H45A,H45B)
5.c Aromatic/amide H refined with riding coordinates:
 C6(H6), C7(H7), C8(H8), C9(H9), C16(H16), C17(H17), C18(H18), C19(H19),
 C23(H23), C30(H30), C31(H31), C32(H32), C33(H33), C40(H40), C41(H41), C42(H42),
  C43(H43), C47(H47), C50(H50), C56(H56), C53(H53)
5.d Tetrahedral OH refined with riding coordinates:
 O5(H5)
5.e Idealised Me refined as rotating group:
 C12(H12A,H12B,H12C), C22(H22A,H22B,H22C), C24(H24A,H24B,H24C), C25(H25A,H25B,
 H25C), C36(H36A,H36B,H36C), C46(H46A,H46B,H46C), C48(H48A,H48B,H48C), C49(H49A,
 H49B,H49C), C51(H51A,H51B,H51C), C52(H52A,H52B,H52C), C57(H57A,H57B,H57C),
 C58(H58A,H58B,H58C), C54(H54A,H54B,H54C), C55(H55A,H55B,H55C)
;
_shelx_estimated_absorpt_t_max 0.961
_shelx_estimated_absorpt_t_min 0.824
_shelx_space_group_comment
;
The symmetry employed for this shelxl refinement is uniquely defined
by the following loop, which should always be used as a source of
symmetry information in preference to the above space-group names.
They are only intended as comments.
;
_shelxl_version_number 2013-3

loop_
_space_group_symop_operation_xyz
'x, y, z'
'-x, -y, -z'

loop_
_atom_site_label
_atom_site_type_symbol
_atom_site_fract_x
_atom_site_fract_y
_atom_site_fract_z
_atom_site_U_iso_or_equiv
_atom_site_adp_type
_atom_site_occupancy
_atom_site_site_symmetry_order
_atom_site_calc_flag
_atom_site_refinement_flags_posn
_atom_site_refinement_flags_adp
_atom_site_refinement_flags_occupancy
_atom_site_disorder_assembly
_atom_site_disorder_group
C1 C 0.5100(2) 0.44551(19) 0.35925(14) 0.0197(5) Uani 1 1 d . . . . .
H1 H 0.5843 0.4077 0.3500 0.024 Uiso 1 1 calc R U . . .
C2 C 0.5123(2) 0.54777(19) 0.31030(15) 0.0234(6) Uani 1 1 d . . . . .
H2A H 0.4399 0.5859 0.3220 0.028 Uiso 1 1 calc R U . . .
H2B H 0.5665 0.5748 0.3196 0.028 Uiso 1 1 calc R U . . .
C3 C 0.4910(2) 0.6458(2) 0.18921(16) 0.0263(6) Uani 1 1 d . . . . .
H3A H 0.5317 0.6613 0.1374 0.032 Uiso 1 1 calc R U . . .
H3B H 0.4929 0.6966 0.2082 0.032 Uiso 1 1 calc R U . . .
C4 C 0.3755(2) 0.63876(19) 0.19555(14) 0.0237(6) Uani 1 1 d . . . . .
C5 C 0.2339(2) 0.5750(2) 0.21415(15) 0.0260(6) Uani 1 1 d . . . . .
C6 C 0.1589(3) 0.5138(3) 0.23081(18) 0.0337(7) Uani 1 1 d . . . . .
H6 H 0.1759 0.4471 0.2521 0.040 Uiso 1 1 calc R U . . .
C7 C 0.0590(3) 0.5554(3) 0.2147(2) 0.0453(9) Uani 1 1 d . . . . .
H7 H 0.0060 0.5161 0.2252 0.054 Uiso 1 1 calc R U . . .
C8 C 0.0332(3) 0.6535(3) 0.1833(2) 0.0454(9) Uani 1 1 d . . . . .
H8 H -0.0357 0.6785 0.1715 0.054 Uiso 1 1 calc R U . . .
C9 C 0.1052(3) 0.7155(3) 0.16873(17) 0.0376(8) Uani 1 1 d . . . . .
H9 H 0.0869 0.7823 0.1489 0.045 Uiso 1 1 calc R U . . .
C10 C 0.2061(2) 0.6733(2) 0.18508(15) 0.0278(6) Uani 1 1 d . . . . .
C11 C 0.3081(3) 0.8131(2) 0.14381(17) 0.0358(7) Uani 1 1 d . . . . .
H11A H 0.3623 0.8263 0.1629 0.043 Uiso 1 1 calc R U . . .
H11B H 0.2370 0.8512 0.1590 0.043 Uiso 1 1 calc R U . . .
C12 C 0.3428(5) 0.8422(3) 0.0614(2) 0.0603(12) Uani 1 1 d . . . . .
H12A H 0.3418 0.9112 0.0419 0.090 Uiso 1 1 calc R U . . .
H12B H 0.2924 0.8244 0.0427 0.090 Uiso 1 1 calc R U . . .
H12C H 0.4167 0.8100 0.0464 0.090 Uiso 1 1 calc R U . . .
C13 C 0.6604(2) 0.5341(2) 0.20264(17) 0.0282(6) Uani 1 1 d . . . . .
H13A H 0.6991 0.5507 0.2308 0.034 Uiso 1 1 calc R U . . .
H13B H 0.6800 0.5740 0.1511 0.034 Uiso 1 1 calc R U . . .
C14 C 0.6948(2) 0.4314(2) 0.20759(15) 0.0252(6) Uani 1 1 d . . . . .
C15 C 0.6882(3) 0.2844(2) 0.22300(15) 0.0281(6) Uani 1 1 d . . . . .
C16 C 0.6584(3) 0.1971(2) 0.23660(16) 0.0354(7) Uani 1 1 d . . . . .
H16 H 0.5841 0.1892 0.2481 0.043 Uiso 1 1 calc R U . . .
C17 C 0.7429(3) 0.1216(2) 0.23250(18) 0.0442(9) Uani 1 1 d . . . . .
H17 H 0.7258 0.0607 0.2416 0.053 Uiso 1 1 calc R U . . .
C18 C 0.8514(3) 0.1328(3) 0.21548(19) 0.0478(9) Uani 1 1 d . . . . .
H18 H 0.9062 0.0789 0.2145 0.057 Uiso 1 1 calc R U . . .
C19 C 0.8821(3) 0.2194(3) 0.2000(2) 0.0444(9) Uani 1 1 d . . . . .
H19 H 0.9566 0.2270 0.1873 0.053 Uiso 1 1 calc R U . . .
C20 C 0.7985(3) 0.2952(2) 0.20399(16) 0.0327(7) Uani 1 1 d . . . . .
C21 C 0.8965(3) 0.4349(3) 0.1741(2) 0.0422(8) Uani 1 1 d . . . . .
H21A H 0.9499 0.3915 0.2019 0.051 Uiso 1 1 calc R U . . .
H21B H 0.8755 0.4936 0.1884 0.051 Uiso 1 1 calc R U . . .
C22 C 0.9493(4) 0.4592(4) 0.0943(2) 0.0716(15) Uani 1 1 d . . . . .
H22A H 0.8985 0.5057 0.0667 0.107 Uiso 1 1 calc R U . . .
H22B H 0.9685 0.4016 0.0795 0.107 Uiso 1 1 calc R U . . .
H22C H 1.0154 0.4862 0.0843 0.107 Uiso 1 1 calc R U . . .
C23 C 0.5683(3) 0.4363(2) 0.07857(16) 0.0285(6) Uani 1 1 d . . . . .
H23 H 0.5539 0.3727 0.0980 0.034 Uiso 1 1 calc R U . . .
C24 C 0.6690(3) 0.5552(3) -0.01796(19) 0.0438(8) Uani 1 1 d . . . . .
H24A H 0.6273 0.5949 0.0130 0.066 Uiso 1 1 calc R U . . .
H24B H 0.6525 0.5832 -0.0662 0.066 Uiso 1 1 calc R U . . .
H24C H 0.7471 0.5515 -0.0232 0.066 Uiso 1 1 calc R U . . .
C25 C 0.6910(4) 0.3909(3) -0.0239(2) 0.0486(9) Uani 1 1 d . . . . .
H25A H 0.6676 0.3293 0.0054 0.073 Uiso 1 1 calc R U . . .
H25B H 0.7704 0.3846 -0.0332 0.073 Uiso 1 1 calc R U . . .
H25C H 0.6697 0.4127 -0.0704 0.073 Uiso 1 1 calc R U . . .
C26 C 0.4737(2) 0.44339(18) 0.43868(14) 0.0198(5) Uani 1 1 d . . . . .
H26A H 0.5337 0.4554 0.4533 0.024 Uiso 1 1 calc R U . . .
H26B H 0.4104 0.4936 0.4451 0.024 Uiso 1 1 calc R U . . .
C27 C 0.3772(2) 0.34924(19) 0.55906(14) 0.0211(5) Uani 1 1 d . . . . .
H27A H 0.3404 0.4145 0.5581 0.025 Uiso 1 1 calc R U . . .
H27B H 0.4248 0.3270 0.5937 0.025 Uiso 1 1 calc R U . . .
C28 C 0.2943(2) 0.28439(18) 0.58247(14) 0.0208(5) Uani 1 1 d . . . . .
C29 C 0.1814(2) 0.20880(18) 0.57189(16) 0.0233(6) Uani 1 1 d . . . . .
C30 C 0.1191(2) 0.1706(2) 0.54672(18) 0.0297(6) Uani 1 1 d . . . . .
H30 H 0.1311 0.1785 0.4963 0.036 Uiso 1 1 calc R U . . .
C31 C 0.0395(3) 0.1209(2) 0.5985(2) 0.0383(8) Uani 1 1 d . . . . .
H31 H -0.0049 0.0943 0.5834 0.046 Uiso 1 1 calc R U . . .
C32 C 0.0226(3) 0.1088(2) 0.6729(2) 0.0414(8) Uani 1 1 d . . . . .
H32 H -0.0332 0.0742 0.7068 0.050 Uiso 1 1 calc R U . . .
C33 C 0.0844(3) 0.1455(2) 0.69874(18) 0.0353(7) Uani 1 1 d . . . . .
H33 H 0.0725 0.1370 0.7492 0.042 Uiso 1 1 calc R U . . .
C34 C 0.1653(2) 0.19582(19) 0.64605(17) 0.0277(6) Uani 1 1 d . . . . .
C35 C 0.2470(3) 0.2551(2) 0.71897(16) 0.0325(7) Uani 1 1 d . . . . .
H35A H 0.1729 0.2726 0.7473 0.039 Uiso 1 1 calc R U . . .
H35B H 0.2886 0.3075 0.7062 0.039 Uiso 1 1 calc R U . . .
C36 C 0.3024(4) 0.1655(3) 0.76631(19) 0.0472(9) Uani 1 1 d . . . . .
H36A H 0.3803 0.1554 0.7430 0.071 Uiso 1 1 calc R U . . .
H36B H 0.2694 0.1111 0.7723 0.071 Uiso 1 1 calc R U . . .
H36C H 0.2933 0.1723 0.8143 0.071 Uiso 1 1 calc R U . . .
C37 C 0.5406(2) 0.27259(19) 0.48822(15) 0.0208(5) Uani 1 1 d . . . . .
H37A H 0.5448 0.2403 0.5397 0.025 Uiso 1 1 calc R U . . .
H37B H 0.6076 0.3017 0.4616 0.025 Uiso 1 1 calc R U . . .
C38 C 0.5344(2) 0.20113(18) 0.45507(14) 0.0182(5) Uani 1 1 d . . . . .
C39 C 0.4719(2) 0.12790(18) 0.40451(14) 0.0190(5) Uani 1 1 d . . . . .
C40 C 0.4115(2) 0.09979(19) 0.37134(15) 0.0225(5) Uani 1 1 d . . . . .
H40 H 0.3455 0.1370 0.3599 0.027 Uiso 1 1 calc R U . . .
C41 C 0.4530(3) 0.0143(2) 0.35592(16) 0.0284(6) Uani 1 1 d . . . . .
H41 H 0.4146 -0.0074 0.3331 0.034 Uiso 1 1 calc R U . . .
C42 C 0.5501(3) -0.0401(2) 0.37338(17) 0.0308(7) Uani 1 1 d . . . . .
H42 H 0.5752 -0.0985 0.3627 0.037 Uiso 1 1 calc R U . . .
C43 C 0.6108(2) -0.0119(2) 0.40563(16) 0.0281(6) Uani 1 1 d . . . . .
H43 H 0.6769 -0.0490 0.4169 0.034 Uiso 1 1 calc R U . . .
C44 C 0.5694(2) 0.07380(19) 0.42062(14) 0.0213(5) Uani 1 1 d . . . . .
C45 C 0.7109(2) 0.0936(2) 0.47568(16) 0.0258(6) Uani 1 1 d . . . . .
H45A H 0.7231 0.0238 0.4982 0.031 Uiso 1 1 calc R U . . .
H45B H 0.7061 0.1232 0.5130 0.031 Uiso 1 1 calc R U . . .
C46 C 0.8066(2) 0.1229(2) 0.41212(19) 0.0352(7) Uani 1 1 d . . . . .
H46A H 0.8102 0.0953 0.3744 0.053 Uiso 1 1 calc R U . . .
H46B H 0.8742 0.1000 0.4290 0.053 Uiso 1 1 calc R U . . .
H46C H 0.7971 0.1923 0.3918 0.053 Uiso 1 1 calc R U . . .
C47 C 0.1446(2) 0.47681(19) 0.41514(14) 0.0222(5) Uani 1 1 d . . . . .
H47 H 0.1189 0.4349 0.4008 0.027 Uiso 1 1 calc R U . . .
C48 C 0.1199(3) 0.6307(2) 0.4321(2) 0.0384(8) Uani 1 1 d . . . . .
H48A H 0.1871 0.6034 0.4492 0.058 Uiso 1 1 calc R U . . .
H48B H 0.0623 0.6497 0.4708 0.058 Uiso 1 1 calc R U . . .
H48C H 0.1329 0.6865 0.3890 0.058 Uiso 1 1 calc R U . . .
C49 C -0.0148(2) 0.5874(2) 0.38838(18) 0.0319(7) Uani 1 1 d . . . . .
H49A H -0.0067 0.6404 0.3428 0.048 Uiso 1 1 calc R U . . .
H49B H -0.0749 0.6069 0.4257 0.048 Uiso 1 1 calc R U . . .
H49C H -0.0305 0.5332 0.3800 0.048 Uiso 1 1 calc R U . . .
N1 N 0.54106(19) 0.55344(16) 0.23196(12) 0.0221(5) Uani 1 1 d . . . . .
N2 N 0.34144(19) 0.55521(16) 0.21988(12) 0.0222(5) Uani 1 1 d . . . . .
N3 N 0.2982(2) 0.71187(17) 0.17485(13) 0.0267(5) Uani 1 1 d . . . . .
N4 N 0.62479(19) 0.37231(17) 0.22473(13) 0.0248(5) Uani 1 1 d . . . . .
N5 N 0.7995(2) 0.3897(2) 0.19378(14) 0.0311(6) Uani 1 1 d . . . . .
N6 N 0.6393(2) 0.45992(18) 0.01553(13) 0.0305(6) Uani 1 1 d . . . . .
N7 N 0.44310(17) 0.34856(15) 0.48501(12) 0.0175(4) Uani 1 1 d . . . . .
N8 N 0.26383(17) 0.26465(15) 0.53321(12) 0.0196(4) Uani 1 1 d . . . . .
N9 N 0.2385(2) 0.24462(16) 0.65139(13) 0.0245(5) Uani 1 1 d . . . . .
N10 N 0.45242(17) 0.20813(15) 0.42677(12) 0.0174(4) Uani 1 1 d . . . . .
N11 N 0.60732(18) 0.12225(16) 0.45265(12) 0.0205(5) Uani 1 1 d . . . . .
N12 N 0.08607(19) 0.56007(16) 0.41316(13) 0.0225(5) Uani 1 1 d . . . . .
N13 N 0.3937(2) 0.34670(17) 0.23119(13) 0.0276(5) Uani 1 1 d . . . . .
O5 O 0.25253(14) 0.30000(12) 0.37697(10) 0.0176(3) Uani 1 1 d . . . . .
H5 H 0.2604 0.2408 0.3864 0.026 Uiso 1 1 calc R U . . .
O1 O 0.43427(15) 0.40710(12) 0.34245(10) 0.0183(4) Uani 1 1 d . . . . .
O2 O 0.51860(18) 0.49148(14) 0.11457(11) 0.0292(5) Uani 1 1 d . . . . .
O3 O 0.3485(3) 0.3002(2) 0.22284(18) 0.0666(9) Uani 1 1 d . . . . .
O4 O 0.23274(14) 0.44902(12) 0.43494(10) 0.0176(3) Uani 1 1 d . . . . .
Fe1 Fe 0.33594(3) 0.32838(2) 0.42285(2) 0.01548(11) Uani 1 1 d . . . . .
Fe2 Fe 0.46056(3) 0.43521(3) 0.23236(2) 0.01967(11) Uani 1 1 d . . . . .
C50 C -0.1315(4) 0.9471(4) 0.6121(3) 0.0575(11) Uani 1 1 d . . . . .
H50 H -0.1806 1.0023 0.6188 0.069 Uiso 1 1 calc R U . . .
C51 C -0.0732(4) 0.7796(4) 0.6702(4) 0.0816(18) Uani 1 1 d . . . . .
H51A H -0.0881 0.7667 0.6302 0.122 Uiso 1 1 calc R U . . .
H51B H -0.0998 0.7320 0.7165 0.122 Uiso 1 1 calc R U . . .
H51C H 0.0055 0.7767 0.6620 0.122 Uiso 1 1 calc R U . . .
C52 C -0.1824(6) 0.8826(5) 0.7442(4) 0.098(2) Uani 1 1 d . . . . .
H52A H -0.1917 0.9492 0.7420 0.148 Uiso 1 1 calc R U . . .
H52B H -0.1385 0.8430 0.7792 0.148 Uiso 1 1 calc R U . . .
H52C H -0.2540 0.8622 0.7598 0.148 Uiso 1 1 calc R U . . .
N14 N -0.1281(3) 0.8731(3) 0.6731(3) 0.0625(10) Uani 1 1 d . . . . .
O6 O -0.0806(5) 0.9537(4) 0.5496(3) 0.1217(17) Uani 1 1 d . . . . .
C56 C 0.4428(4) 0.1954(3) 0.0919(3) 0.0588(11) Uani 1 1 d . . . . .
H56 H 0.3820 0.2313 0.0724 0.071 Uiso 1 1 calc R U . . .
C57 C 0.5425(4) 0.0426(3) 0.1417(3) 0.0669(13) Uani 1 1 d . . . . .
H57A H 0.5928 0.0116 0.1068 0.100 Uiso 1 1 calc R U . . .
H57B H 0.5145 -0.0058 0.1870 0.100 Uiso 1 1 calc R U . . .
H57C H 0.5812 0.0819 0.1522 0.100 Uiso 1 1 calc R U . . .
C58 C 0.3811(5) 0.0562(3) 0.0962(3) 0.0775(17) Uani 1 1 d . . . . .
H58A H 0.3219 0.1039 0.0783 0.116 Uiso 1 1 calc R U . . .
H58B H 0.3505 0.0085 0.1411 0.116 Uiso 1 1 calc R U . . .
H58C H 0.4224 0.0253 0.0591 0.116 Uiso 1 1 calc R U . . .
N16 N 0.4529(3) 0.1018(2) 0.11106(17) 0.0501(8) Uani 1 1 d . . . . .
O8 O 0.5046(3) 0.2393(2) 0.0970(2) 0.0725(10) Uani 1 1 d . . . . .
C53 C 1.0409(3) 0.0340(3) 0.0913(2) 0.0480(9) Uani 1 1 d . . . . .
H53 H 1.0926 0.0740 0.0819 0.058 Uiso 1 1 calc R U . . .
C54 C 0.8700(4) 0.0145(5) 0.0774(3) 0.0768(16) Uani 1 1 d . . . . .
H54A H 0.8984 -0.0529 0.0967 0.115 Uiso 1 1 calc R U . . .
H54B H 0.8495 0.0257 0.0320 0.115 Uiso 1 1 calc R U . . .
H54C H 0.8059 0.0324 0.1132 0.115 Uiso 1 1 calc R U . . .
C55 C 0.9326(5) 0.1708(4) 0.0242(3) 0.0813(17) Uani 1 1 d . . . . .
H55A H 0.9888 0.2031 0.0244 0.122 Uiso 1 1 calc R U . . .
H55B H 0.8609 0.1984 0.0478 0.122 Uiso 1 1 calc R U . . .
H55C H 0.9336 0.1785 -0.0263 0.122 Uiso 1 1 calc R U . . .
N15 N 0.9537(3) 0.0714(2) 0.06325(16) 0.0512(8) Uani 1 1 d . . . . .
O7 O 1.0582(3) -0.0485(2) 0.12838(17) 0.0690(9) Uani 1 1 d . . . . .
B3 B 0.7746(5) 0.7510(4) 0.0466(3) 0.083(2) Uani 1 1 d D . . . .
F9 F 0.7711(3) 0.8452(2) 0.04021(18) 0.0897(7) Uani 1 1 d D . . . .
F10A F 0.8334(5) 0.7509(4) -0.0291(3) 0.0897(7) Uani 0.673(7) 1 d D . P A 1
F10B F 0.8596(9) 0.7161(9) 0.0002(7) 0.0897(7) Uani 0.327(7) 1 d D . P A 2
F11A F 0.6835(5) 0.7241(6) 0.0476(5) 0.0897(7) Uani 0.673(7) 1 d D . P A 1
F11B F 0.6687(10) 0.7409(13) 0.0567(10) 0.0897(7) Uani 0.327(7) 1 d D . P A 2
F12A F 0.8225(5) 0.6925(4) 0.1003(3) 0.0897(7) Uani 0.673(7) 1 d D . P A 1
F12B F 0.7819(11) 0.7097(9) 0.1255(6) 0.0897(7) Uani 0.327(7) 1 d D . P A 2
B2 B 0.6467(3) 0.1899(2) 0.6735(2) 0.0318(7) Uani 1 1 d . . . . .
F5 F 0.68242(18) 0.25461(14) 0.69090(11) 0.0428(5) Uani 1 1 d . . . . .
F6 F 0.5428(2) 0.2263(2) 0.66181(15) 0.0666(7) Uani 1 1 d . . . . .
F7 F 0.6422(2) 0.10636(15) 0.73079(13) 0.0641(7) Uani 1 1 d . . . . .
F8 F 0.7138(2) 0.17272(19) 0.61108(13) 0.0626(7) Uani 1 1 d . . . . .
B1 B 0.1963(3) 0.5723(2) 0.62241(19) 0.0269(7) Uani 1 1 d . . . . .
F1 F 0.22542(16) 0.63106(14) 0.65037(11) 0.0387(4) Uani 1 1 d . . . . .
F2 F 0.08988(15) 0.60275(14) 0.61510(12) 0.0404(5) Uani 1 1 d . . . . .
F3 F 0.20615(17) 0.47910(13) 0.66941(12) 0.0454(5) Uani 1 1 d . . . . .
F4 F 0.26784(15) 0.57369(13) 0.55500(10) 0.0359(4) Uani 1 1 d . . . . .

loop_
_atom_site_aniso_label
_atom_site_aniso_U_11
_atom_site_aniso_U_22
_atom_site_aniso_U_33
_atom_site_aniso_U_23
_atom_site_aniso_U_13
_atom_site_aniso_U_12
C1 0.0197(12) 0.0227(13) 0.0216(13) -0.0102(11) -0.0049(10) -0.0065(10)
C2 0.0296(14) 0.0231(13) 0.0230(14) -0.0103(11) -0.0049(11) -0.0106(11)
C3 0.0350(16) 0.0214(13) 0.0241(14) -0.0048(11) -0.0055(12) -0.0121(11)
C4 0.0332(15) 0.0221(13) 0.0173(13) -0.0074(10) -0.0050(11) -0.0065(11)
C5 0.0264(14) 0.0355(16) 0.0183(13) -0.0130(12) -0.0009(11) -0.0069(12)
C6 0.0293(16) 0.0443(18) 0.0318(16) -0.0179(14) -0.0006(13) -0.0123(13)
C7 0.0258(16) 0.073(3) 0.046(2) -0.0336(19) 0.0005(15) -0.0129(16)
C8 0.0250(16) 0.078(3) 0.0391(19) -0.0342(19) -0.0050(14) 0.0031(16)
C9 0.0376(18) 0.051(2) 0.0253(16) -0.0213(14) -0.0088(13) 0.0087(15)
C10 0.0316(15) 0.0371(16) 0.0166(13) -0.0136(12) -0.0036(11) -0.0035(12)
C11 0.060(2) 0.0223(15) 0.0271(16) -0.0064(12) -0.0163(15) -0.0044(14)
C12 0.118(4) 0.036(2) 0.0287(19) -0.0002(15) -0.018(2) -0.029(2)
C13 0.0273(15) 0.0327(15) 0.0275(15) -0.0099(12) -0.0028(12) -0.0135(12)
C14 0.0256(14) 0.0351(15) 0.0171(13) -0.0102(11) -0.0026(11) -0.0083(12)
C15 0.0357(16) 0.0309(15) 0.0158(13) -0.0106(11) -0.0021(11) -0.0016(12)
C16 0.0476(19) 0.0301(16) 0.0216(15) -0.0106(12) 0.0044(13) -0.0054(14)
C17 0.068(3) 0.0293(17) 0.0245(16) -0.0108(13) 0.0006(16) 0.0018(16)
C18 0.056(2) 0.046(2) 0.0291(17) -0.0152(15) -0.0080(16) 0.0164(17)
C19 0.0379(19) 0.057(2) 0.0348(18) -0.0199(16) -0.0102(15) 0.0094(16)
C20 0.0325(16) 0.0433(18) 0.0202(14) -0.0123(13) -0.0045(12) -0.0003(13)
C21 0.0258(16) 0.064(2) 0.043(2) -0.0234(18) -0.0056(14) -0.0124(15)
C22 0.056(3) 0.112(4) 0.050(3) -0.029(3) 0.014(2) -0.047(3)
C23 0.0384(16) 0.0273(14) 0.0206(14) -0.0069(11) -0.0073(12) -0.0070(12)
C24 0.052(2) 0.0403(19) 0.0311(18) -0.0037(14) -0.0011(15) -0.0151(16)
C25 0.061(2) 0.049(2) 0.0315(18) -0.0203(16) -0.0058(17) 0.0049(18)
C26 0.0223(13) 0.0200(12) 0.0211(13) -0.0091(10) -0.0062(10) -0.0052(10)
C27 0.0222(13) 0.0214(13) 0.0200(13) -0.0101(10) -0.0042(11) 0.0006(10)
C28 0.0223(13) 0.0161(12) 0.0197(13) -0.0065(10) -0.0037(10) 0.0045(10)
C29 0.0186(13) 0.0157(12) 0.0299(15) -0.0070(11) -0.0014(11) 0.0017(10)
C30 0.0238(14) 0.0217(14) 0.0417(18) -0.0114(12) -0.0059(13) -0.0002(11)
C31 0.0296(16) 0.0245(15) 0.057(2) -0.0106(14) -0.0045(15) -0.0067(12)
C32 0.0334(17) 0.0236(15) 0.053(2) -0.0030(14) 0.0028(15) -0.0089(13)
C33 0.0335(17) 0.0228(14) 0.0326(17) -0.0028(12) 0.0059(13) -0.0002(12)
C34 0.0257(14) 0.0162(13) 0.0314(16) -0.0054(11) -0.0011(12) 0.0038(11)
C35 0.0436(18) 0.0292(15) 0.0187(14) -0.0087(12) -0.0017(13) -0.0001(13)
C36 0.069(3) 0.0394(19) 0.0291(18) -0.0065(15) -0.0189(17) 0.0022(17)
C37 0.0182(12) 0.0230(13) 0.0238(13) -0.0120(11) -0.0075(10) 0.0027(10)
C38 0.0179(12) 0.0186(12) 0.0154(12) -0.0055(10) -0.0026(10) 0.0007(9)
C39 0.0236(13) 0.0151(12) 0.0157(12) -0.0056(9) -0.0006(10) -0.0020(10)
C40 0.0263(14) 0.0187(13) 0.0224(13) -0.0076(10) -0.0029(11) -0.0052(10)
C41 0.0400(17) 0.0209(14) 0.0268(15) -0.0111(11) -0.0031(13) -0.0093(12)
C42 0.0433(18) 0.0161(13) 0.0284(15) -0.0109(11) 0.0023(13) -0.0036(12)
C43 0.0324(16) 0.0187(13) 0.0248(14) -0.0065(11) -0.0022(12) 0.0050(11)
C44 0.0242(13) 0.0193(13) 0.0168(13) -0.0055(10) -0.0017(10) -0.0009(10)
C45 0.0210(13) 0.0282(14) 0.0250(14) -0.0077(11) -0.0093(11) 0.0063(11)
C46 0.0231(15) 0.0356(17) 0.0390(18) -0.0070(14) -0.0047(13) -0.0008(12)
C47 0.0241(14) 0.0206(13) 0.0188(13) -0.0065(10) -0.0011(10) -0.0026(10)
C48 0.0367(17) 0.0271(16) 0.060(2) -0.0205(15) -0.0229(16) 0.0062(13)
C49 0.0238(15) 0.0329(16) 0.0397(17) -0.0168(13) -0.0101(13) 0.0060(12)
N1 0.0259(12) 0.0216(11) 0.0212(11) -0.0069(9) -0.0041(9) -0.0093(9)
N2 0.0258(12) 0.0234(11) 0.0192(11) -0.0075(9) -0.0027(9) -0.0090(9)
N3 0.0383(14) 0.0238(12) 0.0189(11) -0.0078(9) -0.0080(10) -0.0031(10)
N4 0.0263(12) 0.0270(12) 0.0213(12) -0.0100(10) -0.0012(9) -0.0063(10)
N5 0.0249(13) 0.0452(15) 0.0254(13) -0.0153(11) -0.0044(10) -0.0049(11)
N6 0.0385(14) 0.0314(13) 0.0193(12) -0.0084(10) -0.0040(11) -0.0040(11)
N7 0.0180(10) 0.0182(10) 0.0173(11) -0.0087(8) -0.0041(8) 0.0004(8)
N8 0.0173(10) 0.0177(10) 0.0222(11) -0.0082(9) -0.0028(9) 0.0010(8)
N9 0.0275(12) 0.0180(11) 0.0217(12) -0.0062(9) -0.0018(10) 0.0031(9)
N10 0.0189(11) 0.0159(10) 0.0176(11) -0.0071(8) -0.0035(8) -0.0012(8)
N11 0.0190(11) 0.0207(11) 0.0189(11) -0.0079(9) -0.0038(9) 0.0034(9)
N12 0.0227(11) 0.0199(11) 0.0219(11) -0.0077(9) -0.0052(9) 0.0038(9)
N13 0.0447(15) 0.0225(12) 0.0186(12) -0.0068(9) -0.0058(10) -0.0118(11)
O5 0.0175(6) 0.0149(6) 0.0224(7) -0.0085(5) -0.0079(5) 0.0019(5)
O1 0.0221(9) 0.0173(9) 0.0190(9) -0.0072(7) -0.0049(7) -0.0068(7)
O2 0.0398(12) 0.0245(10) 0.0213(10) -0.0080(8) -0.0018(9) -0.0064(9)
O3 0.077(2) 0.080(2) 0.065(2) -0.0412(17) 0.0025(16) -0.0476(18)
O4 0.0175(6) 0.0149(6) 0.0224(7) -0.0085(5) -0.0079(5) 0.0019(5)
Fe1 0.01490(19) 0.01443(18) 0.0182(2) -0.00726(14) -0.00489(14) 0.00035(13)
Fe2 0.0249(2) 0.0195(2) 0.0176(2) -0.00759(15) -0.00265(15) -0.00863(15)
C50 0.042(2) 0.071(3) 0.059(3) -0.023(2) -0.010(2) -0.006(2)
C51 0.067(3) 0.056(3) 0.148(6) -0.043(3) -0.062(4) 0.007(2)
C52 0.100(5) 0.081(4) 0.104(5) -0.034(4) -0.010(4) -0.006(3)
N14 0.0434(19) 0.067(2) 0.095(3) -0.046(2) -0.025(2) 0.0012(17)
O6 0.113(4) 0.118(4) 0.137(5) -0.043(4) -0.043(4) 0.001(3)
C56 0.081(3) 0.034(2) 0.066(3) -0.0093(18) -0.024(2) -0.015(2)
C57 0.082(3) 0.052(3) 0.050(3) -0.007(2) -0.014(2) 0.003(2)
C58 0.139(5) 0.059(3) 0.054(3) -0.001(2) -0.035(3) -0.058(3)
N16 0.087(3) 0.0299(15) 0.0405(17) -0.0026(13) -0.0272(17) -0.0185(15)
O8 0.092(2) 0.0554(18) 0.082(2) -0.0328(17) -0.0065(19) -0.0319(18)
C53 0.049(2) 0.044(2) 0.0319(18) -0.0042(16) 0.0018(16) 0.0012(17)
C54 0.069(3) 0.118(5) 0.063(3) -0.056(3) 0.007(2) -0.032(3)
C55 0.084(4) 0.077(3) 0.049(3) 0.013(2) -0.022(3) 0.006(3)
N15 0.059(2) 0.057(2) 0.0259(15) -0.0089(14) 0.0002(14) -0.0066(16)
O7 0.077(2) 0.0460(17) 0.0482(17) -0.0021(13) 0.0027(15) 0.0130(15)
B3 0.082(4) 0.087(4) 0.069(4) 0.023(3) -0.022(3) -0.059(4)
F9 0.0978(15) 0.0965(16) 0.0723(15) -0.0015(11) -0.0230(11) -0.0448(13)
F10A 0.0978(15) 0.0965(16) 0.0723(15) -0.0015(11) -0.0230(11) -0.0448(13)
F10B 0.0978(15) 0.0965(16) 0.0723(15) -0.0015(11) -0.0230(11) -0.0448(13)
F11A 0.0978(15) 0.0965(16) 0.0723(15) -0.0015(11) -0.0230(11) -0.0448(13)
F11B 0.0978(15) 0.0965(16) 0.0723(15) -0.0015(11) -0.0230(11) -0.0448(13)
F12A 0.0978(15) 0.0965(16) 0.0723(15) -0.0015(11) -0.0230(11) -0.0448(13)
F12B 0.0978(15) 0.0965(16) 0.0723(15) -0.0015(11) -0.0230(11) -0.0448(13)
B2 0.046(2) 0.0262(17) 0.0293(18) -0.0090(14) -0.0168(16) -0.0052(14)
F5 0.0663(14) 0.0362(10) 0.0354(10) -0.0163(8) -0.0119(10) -0.0168(9)
F6 0.0553(15) 0.0886(19) 0.0632(16) -0.0247(14) -0.0361(13) 0.0058(13)
F7 0.116(2) 0.0346(11) 0.0526(14) 0.0068(10) -0.0462(14) -0.0283(13)
F8 0.0784(17) 0.0700(16) 0.0512(14) -0.0426(13) -0.0090(12) -0.0040(13)
B1 0.0262(16) 0.0246(16) 0.0308(17) -0.0090(13) -0.0085(13) -0.0027(12)
F1 0.0417(11) 0.0399(10) 0.0457(11) -0.0226(9) -0.0168(9) -0.0037(8)
F2 0.0257(9) 0.0398(10) 0.0588(13) -0.0184(9) -0.0145(9) -0.0002(8)
F3 0.0470(12) 0.0276(10) 0.0515(12) 0.0003(9) -0.0144(10) -0.0036(8)
F4 0.0339(10) 0.0410(10) 0.0341(10) -0.0147(8) -0.0094(8) -0.0019(8)

loop_
_atom_type_symbol
_atom_type_description
_atom_type_scat_dispersion_real
_atom_type_scat_dispersion_imag
_atom_type_scat_source
C C 0.0033 0.0016 'International Tables Vol C Tables 4.2.6.8 and 6.1.1.4'
H H 0.0000 0.0000 'International Tables Vol C Tables 4.2.6.8 and 6.1.1.4'
N N 0.0061 0.0033 'International Tables Vol C Tables 4.2.6.8 and 6.1.1.4'
O O 0.0106 0.0060 'International Tables Vol C Tables 4.2.6.8 and 6.1.1.4'
B B 0.0013 0.0007 'International Tables Vol C Tables 4.2.6.8 and 6.1.1.4'
F F 0.0171 0.0103 'International Tables Vol C Tables 4.2.6.8 and 6.1.1.4'
Fe Fe 0.3463 0.8444 'International Tables Vol C Tables 4.2.6.8 and 6.1.1.4'

loop_
_geom_angle_atom_site_label_1
_geom_angle_atom_site_label_2
_geom_angle_atom_site_label_3
_geom_angle
C2 C1 H1 109.7
C2 C1 C26 109.3(2)
C26 C1 H1 109.7
O1 C1 H1 109.7
O1 C1 C2 108.2(2)
O1 C1 C26 110.1(2)
C1 C2 H2A 109.4
C1 C2 H2B 109.4
H2A C2 H2B 108.0
N1 C2 C1 111.0(2)
N1 C2 H2A 109.4
N1 C2 H2B 109.4
H3A C3 H3B 108.4
C4 C3 H3A 110.1
C4 C3 H3B 110.1
N1 C3 H3A 110.1
N1 C3 H3B 110.1
N1 C3 C4 108.0(2)
N2 C4 C3 121.2(3)
N2 C4 N3 113.0(3)
N3 C4 C3 125.8(2)
C10 C5 C6 120.8(3)
N2 C5 C6 130.4(3)
N2 C5 C10 108.8(3)
C5 C6 H6 121.7
C7 C6 C5 116.5(3)
C7 C6 H6 121.7
C6 C7 H7 118.9
C6 C7 C8 122.2(3)
C8 C7 H7 118.9
C7 C8 H8 119.0
C9 C8 C7 122.0(3)
C9 C8 H8 119.0
C8 C9 H9 122.2
C8 C9 C10 115.6(3)
C10 C9 H9 122.2
C9 C10 C5 122.7(3)
N3 C10 C5 105.8(3)
N3 C10 C9 131.4(3)
H11A C11 H11B 108.0
C12 C11 H11A 109.4
C12 C11 H11B 109.4
N3 C11 H11A 109.4
N3 C11 H11B 109.4
N3 C11 C12 111.1(3)
C11 C12 H12A 109.5
C11 C12 H12B 109.5
C11 C12 H12C 109.5
H12A C12 H12B 109.5
H12A C12 H12C 109.5
H12B C12 H12C 109.5
H13A C13 H13B 108.2
C14 C13 H13A 109.6
C14 C13 H13B 109.6
N1 C13 H13A 109.6
N1 C13 H13B 109.6
N1 C13 C14 110.1(2)
N4 C14 C13 123.1(3)
N4 C14 N5 112.8(3)
N5 C14 C13 124.0(3)
C16 C15 C20 120.9(3)
C16 C15 N4 131.0(3)
N4 C15 C20 108.2(3)
C15 C16 H16 121.7
C15 C16 C17 116.5(3)
C17 C16 H16 121.7
C16 C17 H17 119.0
C18 C17 C16 121.9(3)
C18 C17 H17 119.0
C17 C18 H18 119.0
C19 C18 C17 122.1(3)
C19 C18 H18 119.0
C18 C19 H19 121.7
C18 C19 C20 116.5(4)
C20 C19 H19 121.7
C19 C20 C15 122.0(3)
N5 C20 C15 106.1(3)
N5 C20 C19 131.9(3)
H21A C21 H21B 107.8
C22 C21 H21A 109.1
C22 C21 H21B 109.1
N5 C21 H21A 109.1
N5 C21 H21B 109.1
N5 C21 C22 112.5(3)
C21 C22 H22A 109.5
C21 C22 H22B 109.5
C21 C22 H22C 109.5
H22A C22 H22B 109.5
H22A C22 H22C 109.5
H22B C22 H22C 109.5
N6 C23 H23 117.7
O2 C23 H23 117.7
O2 C23 N6 124.5(3)
H24A C24 H24B 109.5
H24A C24 H24C 109.5
H24B C24 H24C 109.5
N6 C24 H24A 109.5
N6 C24 H24B 109.5
N6 C24 H24C 109.5
H25A C25 H25B 109.5
H25A C25 H25C 109.5
H25B C25 H25C 109.5
N6 C25 H25A 109.5
N6 C25 H25B 109.5
N6 C25 H25C 109.5
C1 C26 H26A 109.9
C1 C26 H26B 109.9
H26A C26 H26B 108.3
N7 C26 C1 108.9(2)
N7 C26 H26A 109.9
N7 C26 H26B 109.9
H27A C27 H27B 108.4
C28 C27 H27A 110.1
C28 C27 H27B 110.1
N7 C27 H27A 110.1
N7 C27 H27B 110.1
N7 C27 C28 107.9(2)
N8 C28 C27 120.3(2)
N8 C28 N9 112.5(2)
N9 C28 C27 127.0(2)
C34 C29 C30 121.6(3)
C34 C29 N8 108.2(2)
N8 C29 C30 130.1(3)
C29 C30 H30 121.6
C31 C30 C29 116.9(3)
C31 C30 H30 121.6
C30 C31 H31 119.3
C30 C31 C32 121.4(3)
C32 C31 H31 119.3
C31 C32 H32 118.8
C33 C32 C31 122.4(3)
C33 C32 H32 118.8
C32 C33 H33 122.0
C32 C33 C34 116.1(3)
C34 C33 H33 122.0
C29 C34 C33 121.6(3)
N9 C34 C29 106.4(2)
N9 C34 C33 131.9(3)
H35A C35 H35B 107.8
C36 C35 H35A 109.0
C36 C35 H35B 109.0
N9 C35 H35A 109.0
N9 C35 H35B 109.0
N9 C35 C36 113.1(3)
C35 C36 H36A 109.5
C35 C36 H36B 109.5
C35 C36 H36C 109.5
H36A C36 H36B 109.5
H36A C36 H36C 109.5
H36B C36 H36C 109.5
H37A C37 H37B 108.1
C38 C37 H37A 109.5
C38 C37 H37B 109.5
N7 C37 H37A 109.5
N7 C37 H37B 109.5
N7 C37 C38 110.8(2)
N10 C38 C37 122.5(2)
N10 C38 N11 112.4(2)
N11 C38 C37 125.0(2)
C40 C39 C44 121.7(2)
C40 C39 N10 130.4(2)
N10 C39 C44 107.9(2)
C39 C40 H40 121.7
C41 C40 C39 116.5(3)
C41 C40 H40 121.7
C40 C41 H41 119.4
C40 C41 C42 121.2(3)
C42 C41 H41 119.4
C41 C42 H42 118.8
C43 C42 C41 122.4(3)
C43 C42 H42 118.8
C42 C43 H43 121.9
C42 C43 C44 116.2(3)
C44 C43 H43 121.9
C43 C44 C39 121.9(3)
N11 C44 C39 106.5(2)
N11 C44 C43 131.7(3)
H45A C45 H45B 107.9
C46 C45 H45A 109.3
C46 C45 H45B 109.3
N11 C45 H45A 109.3
N11 C45 H45B 109.3
N11 C45 C46 111.8(2)
C45 C46 H46A 109.5
C45 C46 H46B 109.5
C45 C46 H46C 109.5
H46A C46 H46B 109.5
H46A C46 H46C 109.5
H46B C46 H46C 109.5
N12 C47 H47 118.1
O4 C47 H47 118.1
O4 C47 N12 123.7(3)
H48A C48 H48B 109.5
H48A C48 H48C 109.5
H48B C48 H48C 109.5
N12 C48 H48A 109.5
N12 C48 H48B 109.5
N12 C48 H48C 109.5
H49A C49 H49B 109.5
H49A C49 H49C 109.5
H49B C49 H49C 109.5
N12 C49 H49A 109.5
N12 C49 H49B 109.5
N12 C49 H49C 109.5
C2 N1 Fe2 103.27(15)
C3 N1 C2 109.9(2)
C3 N1 C13 112.4(2)
C3 N1 Fe2 109.05(16)
C13 N1 C2 112.4(2)
C13 N1 Fe2 109.48(16)
C4 N2 C5 105.6(2)
C4 N2 Fe2 116.79(19)
C5 N2 Fe2 135.67(19)
C4 N3 C10 106.8(2)
C4 N3 C11 127.7(3)
C10 N3 C11 125.4(3)
C14 N4 C15 105.8(2)
C14 N4 Fe2 115.47(19)
C15 N4 Fe2 138.1(2)
C14 N5 C20 107.1(3)
C14 N5 C21 126.5(3)
C20 N5 C21 126.3(3)
C23 N6 C24 121.9(3)
C23 N6 C25 120.6(3)
C25 N6 C24 117.5(3)
C26 N7 C37 111.8(2)
C26 N7 Fe1 101.17(15)
C27 N7 C26 112.10(19)
C27 N7 C37 111.8(2)
C27 N7 Fe1 109.06(15)
C37 N7 Fe1 110.46(15)
C28 N8 C29 106.2(2)
C28 N8 Fe1 117.17(18)
C29 N8 Fe1 136.43(19)
C28 N9 C34 106.6(2)
C28 N9 C35 127.4(3)
C34 N9 C35 125.8(2)
C38 N10 C39 106.3(2)
C38 N10 Fe1 117.16(17)
C39 N10 Fe1 136.46(18)
C38 N11 C44 106.9(2)
C38 N11 C45 127.5(2)
C44 N11 C45 125.6(2)
C47 N12 C48 122.4(2)
C47 N12 C49 120.3(2)
C49 N12 C48 117.3(2)
O3 N13 Fe2 171.0(3)
Fe1 O5 H5 109.5
C1 O1 Fe1 118.52(15)
C1 O1 Fe2 111.20(14)
Fe1 O1 Fe2 129.95(9)
C23 O2 Fe2 119.73(19)
C47 O4 Fe1 123.61(17)
N8 Fe1 N7 75.66(8)
N10 Fe1 N7 78.65(8)
N10 Fe1 N8 88.70(8)
O5 Fe1 N7 174.57(8)
O5 Fe1 N8 101.44(8)
O5 Fe1 N10 96.81(8)
O5 Fe1 O1 103.42(8)
O5 Fe1 O4 94.11(7)
O1 Fe1 N7 79.84(8)
O1 Fe1 N8 154.89(8)
O1 Fe1 N10 91.84(8)
O1 Fe1 O4 89.12(7)
O4 Fe1 N7 90.25(7)
O4 Fe1 N8 85.61(8)
O4 Fe1 N10 168.50(8)
N2 Fe2 N1 75.17(9)
N2 Fe2 N4 150.70(9)
N2 Fe2 O2 84.60(8)
N4 Fe2 N1 77.38(9)
N4 Fe2 O2 82.09(9)
N13 Fe2 N1 177.71(11)
N13 Fe2 N2 102.62(11)
N13 Fe2 N4 104.68(11)
N13 Fe2 O1 99.98(9)
N13 Fe2 O2 96.22(9)
O1 Fe2 N1 80.90(8)
O1 Fe2 N2 94.30(8)
O1 Fe2 N4 91.29(8)
O1 Fe2 O2 163.59(8)
O2 Fe2 N1 83.00(8)
N14 C50 H50 115.3
O6 C50 H50 115.3
O6 C50 N14 129.4(5)
H51A C51 H51B 109.5
H51A C51 H51C 109.5
H51B C51 H51C 109.5
N14 C51 H51A 109.5
N14 C51 H51B 109.5
N14 C51 H51C 109.5
H52A C52 H52B 109.5
H52A C52 H52C 109.5
H52B C52 H52C 109.5
N14 C52 H52A 109.5
N14 C52 H52B 109.5
N14 C52 H52C 109.5
C50 N14 C51 121.5(5)
C50 N14 C52 121.5(4)
C52 N14 C51 117.0(5)
N16 C56 H56 117.3
O8 C56 H56 117.3
O8 C56 N16 125.5(5)
H57A C57 H57B 109.5
H57A C57 H57C 109.5
H57B C57 H57C 109.5
N16 C57 H57A 109.5
N16 C57 H57B 109.5
N16 C57 H57C 109.5
H58A C58 H58B 109.5
H58A C58 H58C 109.5
H58B C58 H58C 109.5
N16 C58 H58A 109.5
N16 C58 H58B 109.5
N16 C58 H58C 109.5
C56 N16 C57 120.4(4)
C56 N16 C58 121.4(4)
C57 N16 C58 118.0(4)
N15 C53 H53 118.1
O7 C53 H53 118.1
O7 C53 N15 123.8(4)
H54A C54 H54B 109.5
H54A C54 H54C 109.5
H54B C54 H54C 109.5
N15 C54 H54A 109.5
N15 C54 H54B 109.5
N15 C54 H54C 109.5
H55A C55 H55B 109.5
H55A C55 H55C 109.5
H55B C55 H55C 109.5
N15 C55 H55A 109.5
N15 C55 H55B 109.5
N15 C55 H55C 109.5
C53 N15 C54 120.8(4)
C53 N15 C55 121.9(4)
C55 N15 C54 117.0(4)
F9 B3 F10A 100.3(4)
F9 B3 F12B 96.8(6)
F10B B3 F9 115.0(6)
F10B B3 F11B 123.5(10)
F10B B3 F12B 113.8(8)
F11A B3 F9 118.1(6)
F11A B3 F10A 96.7(5)
F11A B3 F12A 113.2(6)
F11B B3 F9 105.3(9)
F11B B3 F12B 98.1(9)
F12A B3 F9 110.8(5)
F12A B3 F10A 116.6(6)
F5 B2 F6 108.9(3)
F5 B2 F7 109.5(3)
F7 B2 F6 108.9(3)
F8 B2 F5 111.2(3)
F8 B2 F6 108.4(3)
F8 B2 F7 110.0(3)
F1 B1 F3 109.4(3)
F1 B1 F4 108.8(3)
F2 B1 F1 110.1(3)
F2 B1 F3 109.7(3)
F2 B1 F4 110.6(3)
F4 B1 F3 108.2(2)

loop_
_geom_bond_atom_site_label_1
_geom_bond_atom_site_label_2
_geom_bond_distance
C1 H1 1.0000
C1 C2 1.520(4)
C1 C26 1.521(4)
C1 O1 1.435(3)
C2 H2A 0.9900
C2 H2B 0.9900
C2 N1 1.488(4)
C3 H3A 0.9900
C3 H3B 0.9900
C3 C4 1.497(4)
C3 N1 1.474(4)
C4 N2 1.326(4)
C4 N3 1.343(4)
C5 C6 1.401(4)
C5 C10 1.398(4)
C5 N2 1.389(4)
C6 H6 0.9500
C6 C7 1.381(5)
C7 H7 0.9500
C7 C8 1.399(6)
C8 H8 0.9500
C8 C9 1.387(6)
C9 H9 0.9500
C9 C10 1.395(4)
C10 N3 1.392(4)
C11 H11A 0.9900
C11 H11B 0.9900
C11 C12 1.512(5)
C11 N3 1.466(4)
C12 H12A 0.9800
C12 H12B 0.9800
C12 H12C 0.9800
C13 H13A 0.9900
C13 H13B 0.9900
C13 C14 1.497(4)
C13 N1 1.482(4)
C14 N4 1.324(4)
C14 N5 1.347(4)
C15 C16 1.389(4)
C15 C20 1.405(5)
C15 N4 1.399(4)
C16 H16 0.9500
C16 C17 1.393(5)
C17 H17 0.9500
C17 C18 1.387(6)
C18 H18 0.9500
C18 C19 1.375(6)
C19 H19 0.9500
C19 C20 1.389(5)
C20 N5 1.384(4)
C21 H21A 0.9900
C21 H21B 0.9900
C21 C22 1.496(6)
C21 N5 1.468(4)
C22 H22A 0.9800
C22 H22B 0.9800
C22 H22C 0.9800
C23 H23 0.9500
C23 N6 1.315(4)
C23 O2 1.245(4)
C24 H24A 0.9800
C24 H24B 0.9800
C24 H24C 0.9800
C24 N6 1.460(4)
C25 H25A 0.9800
C25 H25B 0.9800
C25 H25C 0.9800
C25 N6 1.460(4)
C26 H26A 0.9900
C26 H26B 0.9900
C26 N7 1.487(3)
C27 H27A 0.9900
C27 H27B 0.9900
C27 C28 1.499(4)
C27 N7 1.486(3)
C28 N8 1.324(4)
C28 N9 1.353(4)
C29 C30 1.396(4)
C29 C34 1.396(4)
C29 N8 1.396(4)
C30 H30 0.9500
C30 C31 1.379(5)
C31 H31 0.9500
C31 C32 1.401(6)
C32 H32 0.9500
C32 C33 1.385(5)
C33 H33 0.9500
C33 C34 1.401(4)
C34 N9 1.394(4)
C35 H35A 0.9900
C35 H35B 0.9900
C35 C36 1.516(5)
C35 N9 1.470(4)
C36 H36A 0.9800
C36 H36B 0.9800
C36 H36C 0.9800
C37 H37A 0.9900
C37 H37B 0.9900
C37 C38 1.500(4)
C37 N7 1.496(3)
C38 N10 1.322(3)
C38 N11 1.345(3)
C39 C40 1.393(4)
C39 C44 1.394(4)
C39 N10 1.394(3)
C40 H40 0.9500
C40 C41 1.392(4)
C41 H41 0.9500
C41 C42 1.400(5)
C42 H42 0.9500
C42 C43 1.384(5)
C43 H43 0.9500
C43 C44 1.392(4)
C44 N11 1.388(4)
C45 H45A 0.9900
C45 H45B 0.9900
C45 C46 1.514(4)
C45 N11 1.474(3)
C46 H46A 0.9800
C46 H46B 0.9800
C46 H46C 0.9800
C47 H47 0.9500
C47 N12 1.306(3)
C47 O4 1.255(3)
C48 H48A 0.9800
C48 H48B 0.9800
C48 H48C 0.9800
C48 N12 1.462(4)
C49 H49A 0.9800
C49 H49B 0.9800
C49 H49C 0.9800
C49 N12 1.459(4)
N1 Fe2 2.295(2)
N2 Fe2 2.083(2)
N4 Fe2 2.103(2)
N7 Fe1 2.274(2)
N8 Fe1 2.103(2)
N10 Fe1 2.070(2)
N13 O3 1.110(4)
N13 Fe2 1.787(2)
O5 H5 0.8400
O5 Fe1 1.8319(17)
O1 Fe1 1.9522(18)
O1 Fe2 2.0440(18)
O2 Fe2 2.176(2)
O4 Fe1 2.0429(17)
C50 H50 0.9500
C50 N14 1.343(6)
C50 O6 1.218(7)
C51 H51A 0.9800
C51 H51B 0.9800
C51 H51C 0.9800
C51 N14 1.445(6)
C52 H52A 0.9800
C52 H52B 0.9800
C52 H52C 0.9800
C52 N14 1.438(8)
C56 H56 0.9500
C56 N16 1.322(5)
C56 O8 1.214(5)
C57 H57A 0.9800
C57 H57B 0.9800
C57 H57C 0.9800
C57 N16 1.443(6)
C58 H58A 0.9800
C58 H58B 0.9800
C58 H58C 0.9800
C58 N16 1.445(5)
C53 H53 0.9500
C53 N15 1.334(5)
C53 O7 1.217(5)
C54 H54A 0.9800
C54 H54B 0.9800
C54 H54C 0.9800
C54 N15 1.455(6)
C55 H55A 0.9800
C55 H55B 0.9800
C55 H55C 0.9800
C55 N15 1.437(6)
B3 F9 1.387(7)
B3 F10A 1.491(8)
B3 F10B 1.354(11)
B3 F11A 1.340(8)
B3 F11B 1.370(12)
B3 F12A 1.342(7)
B3 F12B 1.512(10)
B2 F5 1.375(4)
B2 F6 1.388(4)
B2 F7 1.380(4)
B2 F8 1.373(4)
B1 F1 1.389(4)
B1 F2 1.385(4)
B1 F3 1.398(4)
B1 F4 1.395(4)

loop_
_geom_torsion_atom_site_label_1
_geom_torsion_atom_site_label_2
_geom_torsion_atom_site_label_3
_geom_torsion_atom_site_label_4
_geom_torsion
C1 C2 N1 C3 151.2(2)
C1 C2 N1 C13 -82.9(3)
C1 C2 N1 Fe2 35.0(2)
C1 C26 N7 C27 -163.2(2)
C1 C26 N7 C37 70.4(3)
C1 C26 N7 Fe1 -47.2(2)
C2 C1 C26 N7 165.0(2)
C2 C1 O1 Fe1 -137.96(17)
C2 C1 O1 Fe2 48.0(2)
C3 C4 N2 C5 -176.3(2)
C3 C4 N2 Fe2 -9.7(3)
C3 C4 N3 C10 175.5(3)
C3 C4 N3 C11 -1.7(4)
C4 C3 N1 C2 -82.7(3)
C4 C3 N1 C13 151.4(2)
C4 C3 N1 Fe2 29.8(3)
C5 C6 C7 C8 0.0(5)
C5 C10 N3 C4 1.4(3)
C5 C10 N3 C11 178.6(3)
C6 C5 C10 C9 -2.3(4)
C6 C5 C10 N3 -179.6(3)
C6 C5 N2 C4 178.8(3)
C6 C5 N2 Fe2 16.0(5)
C6 C7 C8 C9 -2.3(5)
C7 C8 C9 C10 2.2(5)
C8 C9 C10 C5 0.1(4)
C8 C9 C10 N3 176.7(3)
C9 C10 N3 C4 -175.7(3)
C9 C10 N3 C11 1.6(5)
C10 C5 C6 C7 2.2(4)
C10 C5 N2 C4 0.4(3)
C10 C5 N2 Fe2 -162.4(2)
C12 C11 N3 C4 90.7(4)
C12 C11 N3 C10 -85.9(4)
C13 C14 N4 C15 179.5(3)
C13 C14 N4 Fe2 7.2(3)
C13 C14 N5 C20 -180.0(3)
C13 C14 N5 C21 2.0(5)
C14 C13 N1 C2 94.2(3)
C14 C13 N1 C3 -141.3(2)
C14 C13 N1 Fe2 -19.9(3)
C15 C16 C17 C18 -0.2(5)
C15 C20 N5 C14 1.1(3)
C15 C20 N5 C21 179.2(3)
C16 C15 C20 C19 -1.9(5)
C16 C15 C20 N5 179.5(3)
C16 C15 N4 C14 179.7(3)
C16 C15 N4 Fe2 -10.6(5)
C16 C17 C18 C19 -1.5(5)
C17 C18 C19 C20 1.5(5)
C18 C19 C20 C15 0.2(5)
C18 C19 C20 N5 178.3(3)
C19 C20 N5 C14 -177.2(3)
C19 C20 N5 C21 0.8(5)
C20 C15 C16 C17 1.9(4)
C20 C15 N4 C14 0.0(3)
C20 C15 N4 Fe2 169.6(2)
C22 C21 N5 C14 -102.2(4)
C22 C21 N5 C20 80.1(5)
C26 C1 C2 N1 -176.6(2)
C26 C1 O1 Fe1 -18.6(3)
C26 C1 O1 Fe2 167.43(16)
C27 C28 N8 C29 -175.9(2)
C27 C28 N8 Fe1 -0.3(3)
C27 C28 N9 C34 175.7(2)
C27 C28 N9 C35 -0.6(4)
C28 C27 N7 C26 143.7(2)
C28 C27 N7 C37 -89.9(2)
C28 C27 N7 Fe1 32.5(2)
C29 C30 C31 C32 -0.5(4)
C29 C34 N9 C28 0.2(3)
C29 C34 N9 C35 176.6(2)
C30 C29 C34 C33 -1.3(4)
C30 C29 C34 N9 -178.6(2)
C30 C29 N8 C28 178.2(3)
C30 C29 N8 Fe1 3.9(4)
C30 C31 C32 C33 -0.1(5)
C31 C32 C33 C34 0.0(5)
C32 C33 C34 C29 0.7(4)
C32 C33 C34 N9 177.2(3)
C33 C34 N9 C28 -176.7(3)
C33 C34 N9 C35 -0.3(5)
C34 C29 C30 C31 1.2(4)
C34 C29 N8 C28 -0.5(3)
C34 C29 N8 Fe1 -174.81(19)
C36 C35 N9 C28 -108.9(3)
C36 C35 N9 C34 75.4(4)
C37 C38 N10 C39 -177.4(2)
C37 C38 N10 Fe1 4.3(3)
C37 C38 N11 C44 177.4(2)
C37 C38 N11 C45 -5.4(4)
C38 C37 N7 C26 -116.5(2)
C38 C37 N7 C27 116.9(2)
C38 C37 N7 Fe1 -4.7(3)
C39 C40 C41 C42 0.3(4)
C39 C44 N11 C38 0.1(3)
C39 C44 N11 C45 -177.1(2)
C40 C39 C44 C43 -1.1(4)
C40 C39 C44 N11 179.8(2)
C40 C39 N10 C38 -180.0(3)
C40 C39 N10 Fe1 -2.2(4)
C40 C41 C42 C43 -1.0(5)
C41 C42 C43 C44 0.6(4)
C42 C43 C44 C39 0.4(4)
C42 C43 C44 N11 179.3(3)
C43 C44 N11 C38 -178.8(3)
C43 C44 N11 C45 4.0(5)
C44 C39 C40 C41 0.7(4)
C44 C39 N10 C38 -0.4(3)
C44 C39 N10 Fe1 177.36(19)
C46 C45 N11 C38 -95.6(3)
C46 C45 N11 C44 81.0(3)
N1 C3 C4 N2 -15.6(4)
N1 C3 C4 N3 168.0(2)
N1 C13 C14 N4 10.0(4)
N1 C13 C14 N5 -171.4(3)
N2 C4 N3 C10 -1.2(3)
N2 C4 N3 C11 -178.4(3)
N2 C5 C6 C7 -176.0(3)
N2 C5 C10 C9 176.3(3)
N2 C5 C10 N3 -1.1(3)
N3 C4 N2 C5 0.5(3)
N3 C4 N2 Fe2 167.10(18)
N4 C14 N5 C20 -1.2(3)
N4 C14 N5 C21 -179.3(3)
N4 C15 C16 C17 -177.9(3)
N4 C15 C20 C19 177.9(3)
N4 C15 C20 N5 -0.7(3)
N5 C14 N4 C15 0.8(3)
N5 C14 N4 Fe2 -171.54(18)
N6 C23 O2 Fe2 -154.0(2)
N7 C27 C28 N8 -23.1(3)
N7 C27 C28 N9 160.9(2)
N7 C37 C38 N10 0.7(4)
N7 C37 C38 N11 -176.9(2)
N8 C28 N9 C34 -0.6(3)
N8 C28 N9 C35 -176.9(2)
N8 C29 C30 C31 -177.4(3)
N8 C29 C34 C33 177.5(2)
N8 C29 C34 N9 0.2(3)
N9 C28 N8 C29 0.7(3)
N9 C28 N8 Fe1 176.25(16)
N10 C38 N11 C44 -0.4(3)
N10 C38 N11 C45 176.7(2)
N10 C39 C40 C41 -179.7(3)
N10 C39 C44 C43 179.2(2)
N10 C39 C44 N11 0.1(3)
N11 C38 N10 C39 0.5(3)
N11 C38 N10 Fe1 -177.76(17)
N12 C47 O4 Fe1 -169.9(2)
O1 C1 C2 N1 -56.7(3)
O1 C1 C26 N7 46.3(3)
O2 C23 N6 C24 1.5(5)
O2 C23 N6 C25 -178.0(3)
O4 C47 N12 C48 1.8(4)
O4 C47 N12 C49 179.1(3)
O6 C50 N14 C51 -11.6(8)
O6 C50 N14 C52 170.7(6)
O8 C56 N16 C57 0.7(7)
O8 C56 N16 C58 -173.8(5)
O7 C53 N15 C54 1.8(6)
O7 C53 N15 C55 175.5(4)
